data_7055169
loop_
_publ_author_name
'Kalinowska-Lis, Urszula'
'Felczak, Aleksandra'
'Ch\;eci\'nska, Lilianna'
'Ma\/lecka, Magdalena'
'Lisowska, Katarzyna'
'Ochocki, Justyn'

_publ_section_title
;
 Influence of selected inorganic counter-ions on the structure and
 antimicrobial properties of silver(i) complexes with imidazole-containing
 ligands
;
_journal_issue 1
_journal_name_full 'New J. Chem.'
_journal_page_first 694
_journal_paper_doi 10.1039/C5NJ02514A
_journal_volume 40
_journal_year 2016
_chemical_formula_moiety 'C16 H24 Ag2 N8 O4, 2(B F4)'
_chemical_formula_sum 'C16 H24 Ag2 B2 F8 N8 O4'
_chemical_formula_weight 781.79
_space_group_crystal_system triclinic
_space_group_IT_number 2
_space_group_name_Hall '-P 1'
_space_group_name_H-M_alt 'P -1'
_symmetry_space_group_name_Hall '-P 1'
_symmetry_space_group_name_H-M 'P -1'
_atom_sites_solution_hydrogens mixed
_audit_creation_method SHELXL-2014/7
_audit_update_record
;
2015-11-04 deposited with the CCDC.
2015-11-16 downloaded from the CCDC.
;
_cell_angle_alpha 73.719(3)
_cell_angle_beta 76.471(3)
_cell_angle_gamma 74.445(2)
_cell_formula_units_Z 1
_cell_length_a 7.9688(3)
_cell_length_b 9.2044(2)
_cell_length_c 9.3306(3)
_cell_measurement_reflns_used 7189
_cell_measurement_temperature 100(2)
_cell_measurement_theta_max 40.7760
_cell_measurement_theta_min 3.1540
_cell_volume 623.48(4)
_computing_cell_refinement 'CrysAlisPro (Agilent Technologies)'
_computing_data_collection 'CrysAlisPro (Agilent Technologies)'
_computing_data_reduction 'CrysAlisPro (Agilent Technologies)'
_computing_molecular_graphics
; 
C. F. Macrae, I. J. Bruno, J. A. Chisholm, P. R. Edgington, P. McCabe, E.
Pidcock, L. Rodriguez-Monge, R. Taylor, J. van de Streek and P. A. Wood
(2008). <i>J. Appl. Cryst.</i> <b>41</b>, 466--470.
A. L. Spek (2009). <i>Acta Cryst.</i> D<b>65</b>, 148--155.
;
_computing_publication_material
;
Sheldrick, G. M. (2015). <i>Acta Cryst.</i> C<b>71</b>, 3--8.
Westrip, S. P. (2010). <i>J. Appl. Cryst.</i> <b>43</b>, 920--925.
;
_computing_structure_refinement 'SHELXL-2014/7 (Sheldrick, 2015)'
_computing_structure_solution
;
Sheldrick, G. M. (2015). <i>Acta Cryst.</i> A<b>71</b>, 3--8.
;
_diffrn_ambient_temperature 100(2)
_diffrn_detector_area_resol_mean 10.4498
_diffrn_measured_fraction_theta_full 0.999
_diffrn_measured_fraction_theta_max 0.997
_diffrn_measurement_device_type 'SuperNova, Dual, Cu at zero, Atlas'
_diffrn_measurement_method '\w scans'
_diffrn_radiation_monochromator mirror
_diffrn_radiation_source 'SuperNova (Mo) X-ray Source'
_diffrn_radiation_type MoK\a
_diffrn_radiation_wavelength 0.71073
_diffrn_reflns_av_R_equivalents 0.0122
_diffrn_reflns_av_unetI/netI 0.0161
_diffrn_reflns_laue_measured_fraction_full 0.999
_diffrn_reflns_laue_measured_fraction_max 0.997
_diffrn_reflns_limit_h_max 11
_diffrn_reflns_limit_h_min -6
_diffrn_reflns_limit_k_max 12
_diffrn_reflns_limit_k_min -12
_diffrn_reflns_limit_l_max 13
_diffrn_reflns_limit_l_min -12
_diffrn_reflns_number 6974
_diffrn_reflns_point_group_measured_fraction_full 0.999
_diffrn_reflns_point_group_measured_fraction_max 0.997
_diffrn_reflns_theta_full 25.242
_diffrn_reflns_theta_max 29.999
_diffrn_reflns_theta_min 2.308
_exptl_absorpt_coefficient_mu 1.673
_exptl_absorpt_correction_T_max 1.00000
_exptl_absorpt_correction_T_min 0.91567
_exptl_absorpt_correction_type multi-scan
_exptl_absorpt_process_details 'CrysAlisPro (Agilent Technologies)'
_exptl_crystal_colour colourless
_exptl_crystal_density_diffrn 2.082
_exptl_crystal_density_method 'not measured'
_exptl_crystal_description plate
_exptl_crystal_F_000 384
_exptl_crystal_size_max 0.10
_exptl_crystal_size_mid 0.07
_exptl_crystal_size_min 0.07
_refine_diff_density_max 0.685
_refine_diff_density_min -0.935
_refine_diff_density_rms 0.071
_refine_ls_extinction_method none
_refine_ls_goodness_of_fit_ref 1.055
_refine_ls_hydrogen_treatment mixed
_refine_ls_matrix_type full
_refine_ls_number_parameters 211
_refine_ls_number_reflns 3626
_refine_ls_number_restraints 18
_refine_ls_restrained_S_all 1.055
_refine_ls_R_factor_all 0.0217
_refine_ls_R_factor_gt 0.0210
_refine_ls_shift/su_max 0.000
_refine_ls_shift/su_mean 0.000
_refine_ls_structure_factor_coef Fsqd
_refine_ls_weighting_details 'w=1/[\s^2^(Fo^2^)+(0.0180P)^2^+0.6695P] where P=(Fo^2^+2Fc^2^)/3'
_refine_ls_weighting_scheme calc
_refine_ls_wR_factor_gt 0.0492
_refine_ls_wR_factor_ref 0.0497
_reflns_Friedel_coverage 0.000
_reflns_number_gt 3532
_reflns_number_total 3626
_reflns_threshold_expression 'I > 2\s(I)'
_cod_data_source_file c5nj02514a3.cif
_cod_data_source_block complex4
_cod_depositor_comments 'Adding full bibliography for 7055167--7055169.cif.'
_cod_database_code 7055169
_shelx_shelxl_version_number 2014/7
_shelx_space_group_comment
;
The symmetry employed for this shelxl refinement is uniquely defined
by the following loop, which should always be used as a source of
symmetry information in preference to the above space-group names.
They are only intended as comments.
;

loop_
_space_group_symop_operation_xyz
'x, y, z'
'-x, -y, -z'

loop_
_atom_site_label
_atom_site_type_symbol
_atom_site_fract_x
_atom_site_fract_y
_atom_site_fract_z
_atom_site_U_iso_or_equiv
_atom_site_adp_type
_atom_site_occupancy
_atom_site_site_symmetry_order
_atom_site_calc_flag
_atom_site_refinement_flags_posn
_atom_site_refinement_flags_adp
_atom_site_refinement_flags_occupancy
_atom_site_disorder_assembly
_atom_site_disorder_group
Ag1 Ag 0.29545(2) 0.48021(2) 0.57140(2) 0.02165(4) Uani 1 1 d . . . . .
O1A O 0.6139(3) 0.1997(3) 0.4968(2) 0.0457(7) Uani 0.731(4) 1 d . . P A 1
H1A H 0.7163 0.1518 0.4674 0.069 Uiso 0.731(4) 1 calc R U P A 1
C4A C 0.5427(7) 0.1133(6) 0.6424(6) 0.0426(14) Uani 0.731(4) 1 d . U P A 1
H4A1 H 0.6213 0.0095 0.6667 0.051 Uiso 0.731(4) 1 calc R U P A 1
H4A2 H 0.4249 0.0991 0.6393 0.051 Uiso 0.731(4) 1 calc R U P A 1
O1B O 0.4481(7) 0.1030(5) 0.5688(5) 0.0221(12) Uani 0.269(4) 1 d . . P A 2
H1B H 0.3908 0.0480 0.6407 0.033 Uiso 0.269(4) 1 calc R U P A 2
C4B C 0.5955(12) 0.1229(13) 0.6180(11) 0.0171(17) Uani 0.269(4) 1 d . U P A 2
H4B1 H 0.6604 0.1919 0.5353 0.020 Uiso 0.269(4) 1 calc R U P A 2
H4B2 H 0.6775 0.0214 0.6448 0.020 Uiso 0.269(4) 1 calc R U P A 2
O2 O 0.4271(2) 0.3028(3) 0.2622(2) 0.0508(5) Uani 1 1 d . . . . .
H2A H 0.4690 0.2839 0.3418 0.076 Uiso 1 1 calc R U . . .
N1 N 0.41916(19) 0.34286(17) 0.75350(17) 0.0219(3) Uani 1 1 d . . . . .
N2 N 0.5198(2) 0.2628(2) 0.9676(2) 0.0313(3) Uani 1 1 d . . . . .
N3 N 0.1633(2) 0.57877(19) 0.38602(18) 0.0258(3) Uani 1 1 d . . . . .
N4 N 0.0091(2) 0.7377(3) 0.2164(2) 0.0438(5) Uani 1 1 d . . . . .
C1 C 0.5271(2) 0.1959(2) 0.7598(2) 0.0264(3) Uani 1 1 d . . . . .
C2 C 0.5898(2) 0.1463(2) 0.8921(2) 0.0286(4) Uani 1 1 d . . . . .
H2 H 0.6669 0.0501 0.9258 0.034 Uiso 1 1 calc R U . . .
C3 C 0.4185(2) 0.3783(2) 0.8810(2) 0.0280(4) Uani 1 1 d . . . . .
H3 H 0.3549 0.4728 0.9079 0.034 Uiso 1 1 calc R U . . .
C5 C 0.1534(3) 0.4978(3) 0.2842(2) 0.0335(4) Uani 1 1 d . . . . .
C6 C 0.0577(3) 0.5971(4) 0.1797(3) 0.0467(6) Uani 1 1 d . . . . .
H6 H 0.0298 0.5732 0.0966 0.056 Uiso 1 1 calc R U . . .
C7 C 0.0749(3) 0.7225(2) 0.3405(2) 0.0338(4) Uani 1 1 d . . . . .
H7 H 0.0602 0.8039 0.3894 0.041 Uiso 1 1 calc R U . . .
C8 C 0.2374(3) 0.3306(3) 0.2986(3) 0.0433(5) Uani 1 1 d . . . . .
H8A H 0.2024 0.2732 0.4038 0.052 Uiso 1 1 calc R U . . .
H8B H 0.1930 0.2901 0.2303 0.052 Uiso 1 1 calc R U . . .
H20 H 0.530(4) 0.265(3) 1.050(3) 0.042(8) Uiso 1 1 d . . . . .
H40 H -0.048(5) 0.817(4) 0.168(4) 0.073(11) Uiso 1 1 d . . . . .
F1 F 1.07503(16) 0.14140(19) 0.09758(14) 0.0416(3) Uani 1 1 d . . . . .
F2 F 0.82856(17) 0.29955(17) 0.19031(18) 0.0452(3) Uani 1 1 d . . . . .
F3 F 0.9556(2) 0.08222(17) 0.34714(15) 0.0429(3) Uani 1 1 d . . . . .
F4 F 0.81434(19) 0.0621(2) 0.1711(2) 0.0572(4) Uani 1 1 d . . . . .
B1 B 0.9186(3) 0.1468(3) 0.2013(3) 0.0352(5) Uani 1 1 d . . . . .

loop_
_atom_site_aniso_label
_atom_site_aniso_U_11
_atom_site_aniso_U_22
_atom_site_aniso_U_33
_atom_site_aniso_U_23
_atom_site_aniso_U_13
_atom_site_aniso_U_12
Ag1 0.02442(7) 0.01650(6) 0.02384(7) -0.00489(4) -0.00216(5) -0.00565(4)
O1A 0.0479(13) 0.0320(11) 0.0306(11) 0.0001(8) 0.0170(9) 0.0072(9)
C4A 0.054(3) 0.0194(14) 0.0328(18) -0.0023(12) 0.019(2) 0.000(2)
O1B 0.035(3) 0.022(2) 0.015(2) -0.0043(16) -0.0069(17) -0.0133(18)
C4B 0.016(3) 0.016(3) 0.020(4) -0.011(3) -0.001(3) 0.001(3)
O2 0.0364(8) 0.0724(13) 0.0608(11) -0.0411(10) -0.0156(8) -0.0074(8)
N1 0.0190(6) 0.0188(6) 0.0267(7) -0.0061(5) 0.0001(5) -0.0045(5)
N2 0.0259(8) 0.0365(9) 0.0326(9) -0.0062(7) -0.0077(6) -0.0082(6)
N3 0.0269(7) 0.0269(7) 0.0236(7) -0.0006(6) -0.0011(6) -0.0144(6)
N4 0.0248(8) 0.0602(13) 0.0383(10) 0.0148(9) -0.0085(7) -0.0205(9)
C1 0.0274(8) 0.0172(7) 0.0278(8) -0.0014(6) 0.0034(7) -0.0046(6)
C2 0.0208(7) 0.0242(8) 0.0334(9) 0.0026(7) 0.0006(7) -0.0068(6)
C3 0.0214(8) 0.0298(9) 0.0345(9) -0.0120(7) -0.0046(7) -0.0035(7)
C5 0.0256(8) 0.0536(13) 0.0268(9) -0.0138(9) 0.0042(7) -0.0204(8)
C6 0.0272(10) 0.087(2) 0.0302(10) -0.0084(11) -0.0038(8) -0.0252(11)
C7 0.0284(9) 0.0319(9) 0.0368(10) 0.0086(8) -0.0065(8) -0.0162(8)
C8 0.0376(11) 0.0582(15) 0.0473(13) -0.0344(12) 0.0035(9) -0.0183(10)
F1 0.0235(5) 0.0708(10) 0.0260(6) -0.0157(6) -0.0030(4) 0.0010(6)
F2 0.0300(6) 0.0411(7) 0.0562(9) -0.0103(6) -0.0011(6) -0.0005(5)
F3 0.0526(8) 0.0408(7) 0.0277(6) -0.0093(5) 0.0038(5) -0.0051(6)
F4 0.0337(7) 0.0561(10) 0.0911(13) -0.0319(9) -0.0169(8) -0.0046(6)
B1 0.0207(9) 0.0415(12) 0.0404(12) -0.0132(10) -0.0009(8) -0.0015(8)

loop_
_atom_type_symbol
_atom_type_description
_atom_type_scat_dispersion_real
_atom_type_scat_dispersion_imag
_atom_type_scat_source
C C 0.0033 0.0016 'International Tables Vol C Tables 4.2.6.8 and 6.1.1.4'
H H 0.0000 0.0000 'International Tables Vol C Tables 4.2.6.8 and 6.1.1.4'
Ag Ag -0.8971 1.1015 'International Tables Vol C Tables 4.2.6.8 and 6.1.1.4'
B B 0.0013 0.0007 'International Tables Vol C Tables 4.2.6.8 and 6.1.1.4'
F F 0.0171 0.0103 'International Tables Vol C Tables 4.2.6.8 and 6.1.1.4'
N N 0.0061 0.0033 'International Tables Vol C Tables 4.2.6.8 and 6.1.1.4'
O O 0.0106 0.0060 'International Tables Vol C Tables 4.2.6.8 and 6.1.1.4'

loop_
_geom_angle_atom_site_label_1
_geom_angle_atom_site_label_2
_geom_angle_atom_site_label_3
_geom_angle
_geom_angle_site_symmetry_3
N1 Ag1 N3 169.28(6) .
N1 Ag1 Ag1 80.69(4) 2_666
N3 Ag1 Ag1 103.53(4) 2_666
C4A O1A H1A 109.5 .
O1A C4A C1 110.1(4) .
O1A C4A H4A1 109.6 .
C1 C4A H4A1 109.6 .
O1A C4A H4A2 109.6 .
C1 C4A H4A2 109.6 .
H4A1 C4A H4A2 108.2 .
C4B O1B H1B 109.5 .
O1B C4B C1 109.1(6) .
O1B C4B H4B1 109.9 .
C1 C4B H4B1 109.9 .
O1B C4B H4B2 109.9 .
C1 C4B H4B2 109.9 .
H4B1 C4B H4B2 108.3 .
C8 O2 H2A 109.5 .
C3 N1 C1 106.03(16) .
C3 N1 Ag1 128.06(12) .
C1 N1 Ag1 125.85(12) .
C3 N2 C2 108.07(17) .
C3 N2 H20 123(2) .
C2 N2 H20 129(2) .
C7 N3 C5 106.22(18) .
C7 N3 Ag1 129.75(15) .
C5 N3 Ag1 124.03(14) .
C7 N4 C6 107.6(2) .
C7 N4 H40 127(3) .
C6 N4 H40 125(3) .
C2 C1 N1 109.06(17) .
C2 C1 C4A 130.0(3) .
N1 C1 C4A 120.6(3) .
C2 C1 C4B 126.8(4) .
N1 C1 C4B 122.7(4) .
C1 C2 N2 106.13(17) .
C1 C2 H2 126.9 .
N2 C2 H2 126.9 .
N1 C3 N2 110.71(17) .
N1 C3 H3 124.6 .
N2 C3 H3 124.6 .
C6 C5 N3 108.1(2) .
C6 C5 C8 129.8(2) .
N3 C5 C8 122.09(19) .
C5 C6 N4 107.2(2) .
C5 C6 H6 126.4 .
N4 C6 H6 126.4 .
N3 C7 N4 110.9(2) .
N3 C7 H7 124.6 .
N4 C7 H7 124.6 .
O2 C8 C5 112.6(2) .
O2 C8 H8A 109.1 .
C5 C8 H8A 109.1 .
O2 C8 H8B 109.1 .
C5 C8 H8B 109.1 .
H8A C8 H8B 107.8 .
F2 B1 F1 109.3(2) .
F2 B1 F3 109.55(19) .
F1 B1 F3 109.72(17) .
F2 B1 F4 109.81(18) .
F1 B1 F4 109.6(2) .
F3 B1 F4 108.9(2) .

loop_
_geom_bond_atom_site_label_1
_geom_bond_atom_site_label_2
_geom_bond_distance
_geom_bond_site_symmetry_2
Ag1 N1 2.0900(15) .
Ag1 N3 2.0938(16) .
Ag1 Ag1 3.2967(3) 2_666
O1A C4A 1.441(5) .
O1A H1A 0.8400 .
C4A C1 1.465(6) .
C4A H4A1 0.9900 .
C4A H4A2 0.9900 .
O1B C4B 1.428(9) .
O1B H1B 0.8400 .
C4B C1 1.569(10) .
C4B H4B1 0.9900 .
C4B H4B2 0.9900 .
O2 C8 1.438(3) .
O2 H2A 0.8400 .
N1 C3 1.318(2) .
N1 C1 1.389(2) .
N2 C3 1.341(3) .
N2 C2 1.370(3) .
N2 H20 0.80(3) .
N3 C7 1.323(3) .
N3 C5 1.389(3) .
N4 C7 1.338(3) .
N4 C6 1.363(4) .
N4 H40 0.82(4) .
C1 C2 1.353(3) .
C2 H2 0.9500 .
C3 H3 0.9500 .
C5 C6 1.357(3) .
C5 C8 1.485(4) .
C6 H6 0.9500 .
C7 H7 0.9500 .
C8 H8A 0.9900 .
C8 H8B 0.9900 .
F1 B1 1.387(3) .
F2 B1 1.383(3) .
F3 B1 1.390(3) .
F4 B1 1.399(3) .
